data_4129591
loop_
_publ_author_name
'Chen, Chi'
'Hecht, Maxwell B.'
'Kavara, Aydin'
'Brennessel, William W.'
'Mercado, Brandon Q.'
'Weix, Daniel J.'
'Holland, Patrick L.'

_publ_contact_author
;
 Prof. Patrick L. Holland         
 The Department of Chemistry 
 Yale University 
 P. O. Box 208107 
 New Haven 
 Connecticut 06520 USA.
;
_publ_section_title
;
 Rapid, Regioconvergent, Solvent-Free Alkene Hydrosilylation with a Cobalt
 Catalyst.
;
_journal_issue 41
_journal_name_full 'Journal of the American Chemical Society'
_journal_page_first 13244
_journal_page_last 13247
_journal_paper_doi 10.1021/jacs.5b08611
_journal_volume 137
_journal_year 2015
_chemical_formula_moiety 'C50 H66 Cl2 Co2 N4'
_chemical_formula_sum 'C50 H66 Cl2 Co2 N4'
_chemical_formula_weight 911.82
_space_group_crystal_system monoclinic
_space_group_IT_number 14
_space_group_name_Hall '-P 2yn'
_space_group_name_H-M_alt 'P 1 21/n 1'
_atom_sites_solution_hydrogens geom
_atom_sites_solution_primary direct
_atom_sites_solution_secondary difmap
_audit_creation_method SHELXL-2014/6
_cell_angle_alpha 90
_cell_angle_beta 109.993(8)
_cell_angle_gamma 90
_cell_formula_units_Z 2
_cell_length_a 13.2587(2)
_cell_length_b 12.2469(2)
_cell_length_c 15.3894(11)
_cell_measurement_reflns_used 66903
_cell_measurement_temperature 93(2)
_cell_measurement_theta_max 27.5
_cell_measurement_theta_min 3.0
_cell_volume 2348.3(2)
_computing_cell_refinement 'CrystalClear-SM Expert 2.0 r15 (Rigaku, 2011)'
_computing_data_collection 'CrystalClear-SM Expert 2.0 r15 (Rigaku, 2011)'
_computing_data_reduction 'CrystalClear-SM Expert 2.0 r15 (Rigaku, 2011)'
_computing_molecular_graphics
;
Dolomanov, O.V.; Bourhis, L.J.; Gildea, R.J.; Howard, J.A.K.; Puschmann, H., 
OLEX2: A complete structure solution, refinement and analysis program
(2009). J. Appl. Cryst., 42, 339-341.
;
_computing_publication_material 'SHELXL-2013 (Sheldrick, 2013)'
_computing_structure_refinement 'SHELXL-2014/6 (Sheldrick, 2014)'
_computing_structure_solution 'SHELXS-2013 (Sheldrick, 2013)'
_diffrn_ambient_temperature 93(2)
_diffrn_detector_area_resol_mean 10
_diffrn_measured_fraction_theta_full 0.999
_diffrn_measured_fraction_theta_max 0.998
_diffrn_measurement_device_type 'Rigaku R-AXIS RAPID imaging plate'
_diffrn_measurement_method \w
_diffrn_radiation_type MoK\a
_diffrn_radiation_wavelength 0.71075
_diffrn_reflns_av_R_equivalents 0.0197
_diffrn_reflns_av_unetI/netI 0.0081
_diffrn_reflns_Laue_measured_fraction_full 0.999
_diffrn_reflns_Laue_measured_fraction_max 0.998
_diffrn_reflns_limit_h_max 17
_diffrn_reflns_limit_h_min -17
_diffrn_reflns_limit_k_max 15
_diffrn_reflns_limit_k_min -15
_diffrn_reflns_limit_l_max 19
_diffrn_reflns_limit_l_min -19
_diffrn_reflns_number 72321
_diffrn_reflns_point_group_measured_fraction_full 0.999
_diffrn_reflns_point_group_measured_fraction_max 0.998
_diffrn_reflns_theta_full 25.242
_diffrn_reflns_theta_max 27.469
_diffrn_reflns_theta_min 3.000
_diffrn_source 'Sealed Tube'
_exptl_absorpt_coefficient_mu 0.858
_exptl_absorpt_correction_T_max 0.861
_exptl_absorpt_correction_T_min 0.763
_exptl_absorpt_correction_type multi-scan
_exptl_absorpt_process_details 'Jacobson, R. (1998) Private Communication'
_exptl_crystal_colour Red
_exptl_crystal_density_diffrn 1.290
_exptl_crystal_density_method 'not measured'
_exptl_crystal_description Block
_exptl_crystal_F_000 964
_exptl_crystal_size_max 0.340
_exptl_crystal_size_mid 0.330
_exptl_crystal_size_min 0.180
_refine_diff_density_max 0.439
_refine_diff_density_min -0.191
_refine_diff_density_rms 0.056
_refine_ls_extinction_method none
_refine_ls_goodness_of_fit_ref 1.059
_refine_ls_hydrogen_treatment constr
_refine_ls_matrix_type full
_refine_ls_number_parameters 268
_refine_ls_number_reflns 5364
_refine_ls_number_restraints 0
_refine_ls_restrained_S_all 1.059
_refine_ls_R_factor_all 0.0245
_refine_ls_R_factor_gt 0.0239
_refine_ls_shift/su_max 0.001
_refine_ls_shift/su_mean 0.000
_refine_ls_structure_factor_coef Fsqd
_refine_ls_weighting_details 'w=1/[\s^2^(Fo^2^)+(0.0346P)^2^+1.1291P] where P=(Fo^2^+2Fc^2^)/3'
_refine_ls_weighting_scheme calc
_refine_ls_wR_factor_gt 0.0631
_refine_ls_wR_factor_ref 0.0635
_reflns_Friedel_coverage 0.000
_reflns_number_gt 5223
_reflns_number_total 5364
_reflns_threshold_expression 'I > 2\s(I)'
_cod_data_source_file ja5b08611_si_001.cif
_cod_data_source_block spider-14159
_cod_original_sg_symbol_H-M 'P 21/n'
_cod_database_code 4129591
_shelx_space_group_comment
; 
The symmetry employed for this shelxl refinement is uniquely defined 
by the following loop, which should always be used as a source of 
symmetry information in preference to the above space-group names. 
They are only intended as comments. 
;
_shelx_estimated_absorpt_t_min 0.759
_shelx_estimated_absorpt_t_max 0.861
_shelxl_version_number 2014/6

loop_
_space_group_symop_operation_xyz
'x, y, z'
'-x+1/2, y+1/2, -z+1/2'
'-x, -y, -z'
'x-1/2, -y-1/2, z-1/2'

loop_
_atom_site_label
_atom_site_type_symbol
_atom_site_fract_x
_atom_site_fract_y
_atom_site_fract_z
_atom_site_U_iso_or_equiv
_atom_site_adp_type
_atom_site_occupancy
_atom_site_site_symmetry_order
_atom_site_calc_flag
_atom_site_refinement_flags_posn
_atom_site_refinement_flags_adp
Co1 Co 0.38219(2) 0.46720(2) 0.42747(2) 0.01092(5) Uani 1 1 d . .
Cl1 Cl 0.48198(2) 0.62705(2) 0.45947(2) 0.01537(6) Uani 1 1 d . .
N11 N 0.24749(7) 0.46361(7) 0.45098(6) 0.01280(18) Uani 1 1 d . .
N21 N 0.32850(7) 0.40642(7) 0.30349(6) 0.01266(17) Uani 1 1 d . .
C11 C 0.05175(9) 0.44450(10) 0.40959(8) 0.0186(2) Uani 1 1 d . .
H11A H 0.0558 0.3876 0.4554 0.028 Uiso 1 1 calc R U
H11B H -0.0103 0.4309 0.3537 0.028 Uiso 1 1 calc R U
H11C H 0.0441 0.5160 0.4352 0.028 Uiso 1 1 calc R U
C21 C 0.15328(9) 0.44289(9) 0.38548(8) 0.0138(2) Uani 1 1 d . .
C31 C 0.14258(9) 0.41603(9) 0.29417(8) 0.0150(2) Uani 1 1 d . .
H31 H 0.0711 0.4127 0.2517 0.018 Uiso 1 1 calc R U
C41 C 0.22359(9) 0.39346(9) 0.25729(7) 0.0140(2) Uani 1 1 d . .
C51 C 0.18725(9) 0.34840(11) 0.15981(8) 0.0205(2) Uani 1 1 d . .
H51A H 0.2191 0.3916 0.1222 0.031 Uiso 1 1 calc R U
H51B H 0.1088 0.3523 0.1329 0.031 Uiso 1 1 calc R U
H51C H 0.2103 0.2722 0.1613 0.031 Uiso 1 1 calc R U
C12 C 0.25021(9) 0.47484(9) 0.54495(7) 0.0135(2) Uani 1 1 d . .
C22 C 0.24215(9) 0.57956(9) 0.57957(8) 0.0147(2) Uani 1 1 d . .
C32 C 0.24459(9) 0.58770(10) 0.67062(8) 0.0177(2) Uani 1 1 d . .
H32 H 0.2392 0.6575 0.6956 0.021 Uiso 1 1 calc R U
C42 C 0.25478(10) 0.49543(11) 0.72546(8) 0.0202(2) Uani 1 1 d . .
H42 H 0.2551 0.5024 0.7870 0.024 Uiso 1 1 calc R U
C52 C 0.26447(9) 0.39333(10) 0.69065(8) 0.0191(2) Uani 1 1 d . .
H52 H 0.2721 0.3308 0.7289 0.023 Uiso 1 1 calc R U
C62 C 0.26313(9) 0.38074(9) 0.59980(8) 0.0156(2) Uani 1 1 d . .
C72 C 0.23043(10) 0.67891(10) 0.51811(8) 0.0183(2) Uani 1 1 d . .
H72A H 0.1685 0.6669 0.4607 0.022 Uiso 1 1 calc R U
H72B H 0.2954 0.6846 0.5004 0.022 Uiso 1 1 calc R U
C82 C 0.21450(12) 0.78745(10) 0.56005(9) 0.0254(3) Uani 1 1 d . .
H82A H 0.2060 0.8459 0.5146 0.038 Uiso 1 1 calc R U
H82B H 0.2771 0.8028 0.6150 0.038 Uiso 1 1 calc R U
H82C H 0.1501 0.7835 0.5775 0.038 Uiso 1 1 calc R U
C92 C 0.27151(10) 0.26827(10) 0.56181(9) 0.0209(2) Uani 1 1 d . .
H92A H 0.2893 0.2766 0.5047 0.025 Uiso 1 1 calc R U
H92B H 0.2006 0.2322 0.5447 0.025 Uiso 1 1 calc R U
C102 C 0.35545(13) 0.19419(12) 0.62888(10) 0.0323(3) Uani 1 1 d . .
H10A H 0.3591 0.1249 0.5983 0.048 Uiso 1 1 calc R U
H10B H 0.3353 0.1802 0.6835 0.048 Uiso 1 1 calc R U
H10C H 0.4257 0.2301 0.6479 0.048 Uiso 1 1 calc R U
C13 C 0.40151(9) 0.36526(9) 0.26003(7) 0.0139(2) Uani 1 1 d . .
C23 C 0.43270(9) 0.25528(10) 0.27243(8) 0.0175(2) Uani 1 1 d . .
C33 C 0.49891(10) 0.21572(11) 0.22551(9) 0.0217(2) Uani 1 1 d . .
H33 H 0.5215 0.1416 0.2332 0.026 Uiso 1 1 calc R U
C43 C 0.53188(10) 0.28293(12) 0.16814(9) 0.0234(3) Uani 1 1 d . .
H43 H 0.5750 0.2542 0.1354 0.028 Uiso 1 1 calc R U
C53 C 0.50218(10) 0.39216(11) 0.15826(8) 0.0214(2) Uani 1 1 d . .
H53 H 0.5261 0.4378 0.1193 0.026 Uiso 1 1 calc R U
C63 C 0.43778(9) 0.43577(10) 0.20461(8) 0.0168(2) Uani 1 1 d . .
C73 C 0.39275(11) 0.17867(10) 0.33092(9) 0.0245(3) Uani 1 1 d . .
H73A H 0.3411 0.1267 0.2896 0.029 Uiso 1 1 calc R U
H73B H 0.3538 0.2218 0.3638 0.029 Uiso 1 1 calc R U
C83 C 0.48183(13) 0.11399(12) 0.40198(10) 0.0332(3) Uani 1 1 d . .
H83A H 0.5174 0.0667 0.3699 0.050 Uiso 1 1 calc R U
H83B H 0.4509 0.0692 0.4393 0.050 Uiso 1 1 calc R U
H83C H 0.5344 0.1647 0.4423 0.050 Uiso 1 1 calc R U
C93 C 0.40357(11) 0.55464(10) 0.19540(9) 0.0231(3) Uani 1 1 d . .
H93A H 0.3242 0.5575 0.1698 0.028 Uiso 1 1 calc R U
H93B H 0.4261 0.5871 0.2580 0.028 Uiso 1 1 calc R U
C103 C 0.44732(12) 0.62507(12) 0.13542(11) 0.0321(3) Uani 1 1 d . .
H10D H 0.4234 0.5958 0.0724 0.048 Uiso 1 1 calc R U
H10E H 0.5259 0.6250 0.1608 0.048 Uiso 1 1 calc R U
H10F H 0.4209 0.7000 0.1344 0.048 Uiso 1 1 calc R U

loop_
_atom_site_aniso_label
_atom_site_aniso_U_11
_atom_site_aniso_U_22
_atom_site_aniso_U_33
_atom_site_aniso_U_23
_atom_site_aniso_U_13
_atom_site_aniso_U_12
Co1 0.00990(8) 0.01236(8) 0.01029(8) -0.00123(5) 0.00320(6) -0.00088(5)
Cl1 0.01357(12) 0.01248(12) 0.01713(13) 0.00183(9) 0.00147(9) -0.00115(9)
N11 0.0120(4) 0.0154(4) 0.0116(4) -0.0011(3) 0.0048(3) -0.0003(3)
N21 0.0129(4) 0.0137(4) 0.0119(4) -0.0014(3) 0.0049(3) -0.0004(3)
C11 0.0126(5) 0.0263(6) 0.0180(5) -0.0029(4) 0.0067(4) -0.0008(4)
C21 0.0124(5) 0.0138(5) 0.0157(5) 0.0000(4) 0.0055(4) 0.0001(4)
C31 0.0115(5) 0.0179(5) 0.0139(5) -0.0014(4) 0.0022(4) -0.0010(4)
C41 0.0153(5) 0.0133(5) 0.0126(5) -0.0010(4) 0.0036(4) -0.0011(4)
C51 0.0162(5) 0.0301(6) 0.0141(5) -0.0074(5) 0.0038(4) -0.0027(5)
C12 0.0103(5) 0.0190(5) 0.0120(5) -0.0013(4) 0.0048(4) -0.0006(4)
C22 0.0120(5) 0.0180(5) 0.0143(5) -0.0006(4) 0.0047(4) 0.0004(4)
C32 0.0179(5) 0.0210(6) 0.0153(5) -0.0036(4) 0.0072(4) 0.0001(4)
C42 0.0210(6) 0.0278(6) 0.0129(5) -0.0012(5) 0.0071(4) -0.0021(5)
C52 0.0189(5) 0.0228(6) 0.0161(5) 0.0033(4) 0.0067(4) -0.0021(4)
C62 0.0125(5) 0.0181(5) 0.0165(5) -0.0001(4) 0.0053(4) -0.0015(4)
C72 0.0225(6) 0.0175(5) 0.0160(5) 0.0001(4) 0.0083(4) 0.0034(4)
C82 0.0356(7) 0.0191(6) 0.0236(6) -0.0001(5) 0.0130(5) 0.0062(5)
C92 0.0233(6) 0.0169(5) 0.0244(6) -0.0009(4) 0.0108(5) -0.0015(4)
C102 0.0463(9) 0.0232(7) 0.0342(7) 0.0092(6) 0.0227(7) 0.0105(6)
C13 0.0119(5) 0.0177(5) 0.0113(5) -0.0032(4) 0.0030(4) -0.0006(4)
C23 0.0177(5) 0.0180(5) 0.0157(5) -0.0030(4) 0.0044(4) 0.0006(4)
C33 0.0194(6) 0.0222(6) 0.0219(6) -0.0058(5) 0.0048(5) 0.0056(5)
C43 0.0154(5) 0.0358(7) 0.0197(6) -0.0075(5) 0.0068(4) 0.0039(5)
C53 0.0160(5) 0.0323(7) 0.0172(5) -0.0009(5) 0.0075(4) -0.0008(5)
C63 0.0147(5) 0.0212(6) 0.0142(5) -0.0007(4) 0.0045(4) -0.0004(4)
C73 0.0326(7) 0.0151(6) 0.0289(6) 0.0011(5) 0.0144(5) 0.0020(5)
C83 0.0469(9) 0.0211(6) 0.0264(7) 0.0029(5) 0.0060(6) 0.0016(6)
C93 0.0291(6) 0.0198(6) 0.0243(6) 0.0030(5) 0.0143(5) 0.0002(5)
C103 0.0324(7) 0.0321(7) 0.0357(7) 0.0155(6) 0.0168(6) 0.0051(6)

loop_
_atom_type_symbol
_atom_type_description
_atom_type_scat_dispersion_real
_atom_type_scat_dispersion_imag
_atom_type_scat_source
C C 0.0033 0.0016 'International Tables Vol C Tables 4.2.6.8 and 6.1.1.4'
H H 0.0000 0.0000 'International Tables Vol C Tables 4.2.6.8 and 6.1.1.4'
Cl Cl 0.1484 0.1585 'International Tables Vol C Tables 4.2.6.8 and 6.1.1.4'
Co Co 0.3494 0.9721 'International Tables Vol C Tables 4.2.6.8 and 6.1.1.4'
N N 0.0061 0.0033 'International Tables Vol C Tables 4.2.6.8 and 6.1.1.4'

loop_
_geom_angle_atom_site_label_1
_geom_angle_atom_site_label_2
_geom_angle_atom_site_label_3
_geom_angle
_geom_angle_site_symmetry_3
N11 Co1 N21 97.06(4) .
N11 Co1 Cl1 118.31(3) .
N21 Co1 Cl1 121.53(3) .
N11 Co1 Cl1 111.97(3) 3_666
N21 Co1 Cl1 118.19(3) 3_666
Cl1 Co1 Cl1 91.165(11) 3_666
Co1 Cl1 Co1 88.835(11) 3_666
C21 N11 C12 118.18(9) .
C21 N11 Co1 123.18(8) .
C12 N11 Co1 118.44(7) .
C41 N21 C13 116.92(9) .
C41 N21 Co1 122.20(7) .
C13 N21 Co1 120.71(7) .
C21 C11 H11A 109.5 .
C21 C11 H11B 109.5 .
H11A C11 H11B 109.5 .
C21 C11 H11C 109.5 .
H11A C11 H11C 109.5 .
H11B C11 H11C 109.5 .
N11 C21 C31 123.34(10) .
N11 C21 C11 119.58(10) .
C31 C21 C11 117.06(10) .
C21 C31 C41 128.48(10) .
C21 C31 H31 115.8 .
C41 C31 H31 115.8 .
N21 C41 C31 124.22(10) .
N21 C41 C51 119.38(10) .
C31 C41 C51 116.37(10) .
C41 C51 H51A 109.5 .
C41 C51 H51B 109.5 .
H51A C51 H51B 109.5 .
C41 C51 H51C 109.5 .
H51A C51 H51C 109.5 .
H51B C51 H51C 109.5 .
C62 C12 C22 122.00(10) .
C62 C12 N11 118.76(10) .
C22 C12 N11 119.22(10) .
C32 C22 C12 117.86(10) .
C32 C22 C72 122.13(10) .
C12 C22 C72 120.01(10) .
C42 C32 C22 121.10(11) .
C42 C32 H32 119.5 .
C22 C32 H32 119.5 .
C52 C42 C32 120.17(11) .
C52 C42 H42 119.9 .
C32 C42 H42 119.9 .
C42 C52 C62 120.99(11) .
C42 C52 H52 119.5 .
C62 C52 H52 119.5 .
C52 C62 C12 117.85(10) .
C52 C62 C92 120.51(10) .
C12 C62 C92 121.61(10) .
C22 C72 C82 115.81(10) .
C22 C72 H72A 108.3 .
C82 C72 H72A 108.3 .
C22 C72 H72B 108.3 .
C82 C72 H72B 108.3 .
H72A C72 H72B 107.4 .
C72 C82 H82A 109.5 .
C72 C82 H82B 109.5 .
H82A C82 H82B 109.5 .
C72 C82 H82C 109.5 .
H82A C82 H82C 109.5 .
H82B C82 H82C 109.5 .
C62 C92 C102 114.26(11) .
C62 C92 H92A 108.7 .
C102 C92 H92A 108.7 .
C62 C92 H92B 108.7 .
C102 C92 H92B 108.7 .
H92A C92 H92B 107.6 .
C92 C102 H10A 109.5 .
C92 C102 H10B 109.5 .
H10A C102 H10B 109.5 .
C92 C102 H10C 109.5 .
H10A C102 H10C 109.5 .
H10B C102 H10C 109.5 .
C23 C13 C63 121.68(10) .
C23 C13 N21 119.06(10) .
C63 C13 N21 119.24(10) .
C33 C23 C13 118.02(11) .
C33 C23 C73 120.01(11) .
C13 C23 C73 121.91(10) .
C43 C33 C23 120.94(12) .
C43 C33 H33 119.5 .
C23 C33 H33 119.5 .
C33 C43 C53 120.25(11) .
C33 C43 H43 119.9 .
C53 C43 H43 119.9 .
C43 C53 C63 120.94(12) .
C43 C53 H53 119.5 .
C63 C53 H53 119.5 .
C53 C63 C13 118.10(11) .
C53 C63 C93 122.43(11) .
C13 C63 C93 119.46(10) .
C23 C73 C83 113.85(12) .
C23 C73 H73A 108.8 .
C83 C73 H73A 108.8 .
C23 C73 H73B 108.8 .
C83 C73 H73B 108.8 .
H73A C73 H73B 107.7 .
C73 C83 H83A 109.5 .
C73 C83 H83B 109.5 .
H83A C83 H83B 109.5 .
C73 C83 H83C 109.5 .
H83A C83 H83C 109.5 .
H83B C83 H83C 109.5 .
C103 C93 C63 116.01(11) .
C103 C93 H93A 108.3 .
C63 C93 H93A 108.3 .
C103 C93 H93B 108.3 .
C63 C93 H93B 108.3 .
H93A C93 H93B 107.4 .
C93 C103 H10D 109.5 .
C93 C103 H10E 109.5 .
H10D C103 H10E 109.5 .
C93 C103 H10F 109.5 .
H10D C103 H10F 109.5 .
H10E C103 H10F 109.5 .

loop_
_geom_bond_atom_site_label_1
_geom_bond_atom_site_label_2
_geom_bond_distance
_geom_bond_site_symmetry_2
Co1 N11 1.9401(9) .
Co1 N21 1.9423(9) .
Co1 Cl1 2.3195(3) .
Co1 Cl1 2.3367(3) 3_666
Cl1 Co1 2.3367(3) 3_666
N11 C21 1.3340(14) .
N11 C12 1.4408(14) .
N21 C41 1.3375(14) .
N21 C13 1.4426(14) .
C11 C21 1.5139(15) .
C11 H11A 0.9800 .
C11 H11B 0.9800 .
C11 H11C 0.9800 .
C21 C31 1.4023(15) .
C31 C41 1.4032(15) .
C31 H31 0.9500 .
C41 C51 1.5142(15) .
C51 H51A 0.9800 .
C51 H51B 0.9800 .
C51 H51C 0.9800 .
C12 C62 1.4040(15) .
C12 C22 1.4067(15) .
C22 C32 1.3941(15) .
C22 C72 1.5162(16) .
C32 C42 1.3891(17) .
C32 H32 0.9500 .
C42 C52 1.3835(18) .
C42 H42 0.9500 .
C52 C62 1.4006(16) .
C52 H52 0.9500 .
C62 C92 1.5153(16) .
C72 C82 1.5236(16) .
C72 H72A 0.9900 .
C72 H72B 0.9900 .
C82 H82A 0.9800 .
C82 H82B 0.9800 .
C82 H82C 0.9800 .
C92 C102 1.5302(19) .
C92 H92A 0.9900 .
C92 H92B 0.9900 .
C102 H10A 0.9800 .
C102 H10B 0.9800 .
C102 H10C 0.9800 .
C13 C23 1.4027(16) .
C13 C63 1.4088(16) .
C23 C33 1.4001(16) .
C23 C73 1.5156(17) .
C33 C43 1.3828(19) .
C33 H33 0.9500 .
C43 C53 1.3881(19) .
C43 H43 0.9500 .
C53 C63 1.3927(16) .
C53 H53 0.9500 .
C63 C93 1.5170(17) .
C73 C83 1.5280(19) .
C73 H73A 0.9900 .
C73 H73B 0.9900 .
C83 H83A 0.9800 .
C83 H83B 0.9800 .
C83 H83C 0.9800 .
C93 C103 1.5160(17) .
C93 H93A 0.9900 .
C93 H93B 0.9900 .
C103 H10D 0.9800 .
C103 H10E 0.9800 .
C103 H10F 0.9800 .

loop_
_geom_torsion_atom_site_label_1
_geom_torsion_atom_site_label_2
_geom_torsion_atom_site_label_3
_geom_torsion_atom_site_label_4
_geom_torsion
C12 N11 C21 C31 -171.25(10)
Co1 N11 C21 C31 3.44(16)
C12 N11 C21 C11 6.82(15)
Co1 N11 C21 C11 -178.49(8)
N11 C21 C31 C41 8.17(19)
C11 C21 C31 C41 -169.95(11)
C13 N21 C41 C31 171.64(10)
Co1 N21 C41 C31 -3.66(16)
C13 N21 C41 C51 -6.35(15)
Co1 N21 C41 C51 178.34(8)
C21 C31 C41 N21 -8.04(19)
C21 C31 C41 C51 170.01(12)
C21 N11 C12 C62 87.12(13)
Co1 N11 C12 C62 -87.82(11)
C21 N11 C12 C22 -94.20(12)
Co1 N11 C12 C22 90.85(11)
C62 C12 C22 C32 -1.63(16)
N11 C12 C22 C32 179.74(10)
C62 C12 C22 C72 178.81(10)
N11 C12 C22 C72 0.18(15)
C12 C22 C32 C42 0.08(17)
C72 C22 C32 C42 179.63(11)
C22 C32 C42 C52 1.04(18)
C32 C42 C52 C62 -0.65(18)
C42 C52 C62 C12 -0.83(17)
C42 C52 C62 C92 -178.73(11)
C22 C12 C62 C52 2.00(16)
N11 C12 C62 C52 -179.36(10)
C22 C12 C62 C92 179.87(10)
N11 C12 C62 C92 -1.49(16)
C32 C22 C72 C82 -3.66(16)
C12 C22 C72 C82 175.88(11)
C52 C62 C92 C102 -42.96(16)
C12 C62 C92 C102 139.22(12)
C41 N21 C13 C23 -85.82(13)
Co1 N21 C13 C23 89.57(11)
C41 N21 C13 C63 92.79(12)
Co1 N21 C13 C63 -91.83(11)
C63 C13 C23 C33 -2.00(16)
N21 C13 C23 C33 176.57(10)
C63 C13 C23 C73 -179.16(11)
N21 C13 C23 C73 -0.59(16)
C13 C23 C33 C43 -0.47(17)
C73 C23 C33 C43 176.75(11)
C23 C33 C43 C53 1.90(19)
C33 C43 C53 C63 -0.88(18)
C43 C53 C63 C13 -1.50(17)
C43 C53 C63 C93 -179.90(11)
C23 C13 C63 C53 2.97(16)
N21 C13 C63 C53 -175.60(10)
C23 C13 C63 C93 -178.58(11)
N21 C13 C63 C93 2.85(16)
C33 C23 C73 C83 52.69(16)
C13 C23 C73 C83 -130.20(12)
C53 C63 C93 C103 -2.35(18)
C13 C63 C93 C103 179.28(11)
